data_2004287
loop_
_publ_author_name
'Barnes, J. C.'

_publ_section_title
;
 An Acid Terbium(III) Cerium(IV) Sulfate Hydrate,
 H~9~Tb~7~Ce~6~(SO~4~)~27~.72.2H~2~O
;
_journal_issue 12
_journal_name_full 'Acta Crystallographica Section C'
_journal_page_first 2466
_journal_page_last 2469
_journal_paper_doi 10.1107/S0108270195009267
_journal_volume 51
_journal_year 1995
_chemical_formula_structural 'H9 Tb7 Ce6 (S O4)27 , 72.2H2 O'
_chemical_formula_sum 'Ce6 H153.66 O180.45 S27 Tb7'
_chemical_formula_weight 5860.86
_chemical_name_common
;
Terbium(III)cerium(IV)hydrogen sulphate hydrate
;
_chemical_name_systematic
;
 ?
;
_space_group_IT_number 176
_symmetry_cell_setting hexagonal
_symmetry_space_group_name_Hall '-P 6c'
_symmetry_space_group_name_H-M 'P 63/m'
_audit_creation_method SHELXL
_cell_angle_alpha 90.00
_cell_angle_beta 90.00
_cell_angle_gamma 120.00
_cell_formula_units_Z 2
_cell_length_a 19.34(4)
_cell_length_b 19.34(4)
_cell_length_c 25.688(16)
_cell_measurement_reflns_used 250
_cell_measurement_temperature 120.0(10)
_cell_measurement_theta_max 25
_cell_measurement_theta_min 2
_cell_volume 8321(2)
_computing_cell_refinement 'FAST-MADNESS system (Enraf-Nonius, 1990)'
_computing_data_collection 'FAST-MADNESS system (Enraf-Nonius, 1990)'
_computing_structure_refinement 'SHELXL93 (Sheldrick, 1993)'
_computing_structure_solution 'SHELXS86 (Sheldrick, 1990)'
_diffrn_ambient_temperature 120.0(10)
_diffrn_measurement_device
;
Enraf-Nonius CAD-4-FAST area detector diffractometer
;
_diffrn_measurement_method 'Area detector'
_diffrn_radiation_monochromator graphite
_diffrn_radiation_source 'fine-focus sealed tube'
_diffrn_radiation_type MoK\a
_diffrn_radiation_wavelength 0.71069
_diffrn_reflns_av_R_equivalents 0.1054
_diffrn_reflns_av_sigmaI/netI 0.0614
_diffrn_reflns_limit_h_max 20
_diffrn_reflns_limit_h_min -21
_diffrn_reflns_limit_k_max 21
_diffrn_reflns_limit_k_min -21
_diffrn_reflns_limit_l_max 27
_diffrn_reflns_limit_l_min -21
_diffrn_reflns_number 30013
_diffrn_reflns_theta_max 24.92
_diffrn_reflns_theta_min 2.00
_diffrn_standards_decay_% 0
_diffrn_standards_number
;
Intensity  standards  were  not  measured  by  the  area  detector.
Possible  variations are checked by comparing intensities of common
or   symmetry   related  reflections  as  they  occur  during  data
collection.  In this case no variation was noted.
;
_exptl_absorpt_coefficient_mu 5.016
_exptl_absorpt_correction_type none
_exptl_crystal_colour 'yellow brown'
_exptl_crystal_density_diffrn 2.339
_exptl_crystal_description 'hexagonal prism'
_exptl_crystal_F_000 5665
_exptl_crystal_size_max 0.28
_exptl_crystal_size_mid 0.14
_exptl_crystal_size_min 0.11
_refine_diff_density_max 6.28
_refine_diff_density_min -2.08
_refine_ls_extinction_method none
_refine_ls_goodness_of_fit_all 1.020
_refine_ls_goodness_of_fit_obs 1.101
_refine_ls_matrix_type full
_refine_ls_number_parameters 348
_refine_ls_number_reflns 4380
_refine_ls_number_restraints 0
_refine_ls_restrained_S_all 1.093
_refine_ls_restrained_S_obs 1.101
_refine_ls_R_factor_all 0.0953
_refine_ls_R_factor_obs 0.0692
_refine_ls_shift/esd_max 0.09
_refine_ls_shift/esd_mean 0.006
_refine_ls_structure_factor_coef Fsqd
_refine_ls_weighting_details 'w=1/[\s^2^(Fo^2^)+(0.1059P)^2^+113.1797P] where P=(Fo^2^+2Fc^2^)/3'
_refine_ls_weighting_scheme calc
_refine_ls_wR_factor_all 0.1874
_refine_ls_wR_factor_obs 0.1631
_reflns_number_observed 3324
_reflns_number_total 4400
_reflns_observed_criterion >2sigma(I)
_cod_data_source_file li1136.cif
_cod_data_source_block tbce2
_cod_depositor_comments
;
The following automatic conversions were performed:

'_refine_ls_weighting_scheme' value 'calc
w=1/[\s^2^(Fo^2^)+(0.1059P)^2^+113.1797P] where P=(Fo^2^+2Fc^2^)/3'
was changed to 'calc'. New tag '_refine_ls_weighting_details' was
created. The value of the new tag was set to
'w=1/[\s^2^(Fo^2^)+(0.1059P)^2^+113.1797P] where P=(Fo^2^+2Fc^2^)/3'.

Automatic conversion script
Id: cif_fix_values 3143 2015-03-26 13:38:13Z robertas 
;
_cod_original_cell_volume 832.E1(3)
_cod_original_sg_symbol_H-M P63/m
_cod_original_formula_sum 'H153.66 Ce6 O180.45 S27 Tb7'
_cod_database_code 2004287

loop_
_symmetry_equiv_pos_as_xyz
'x, y, z'
'-y, x-y, z'
'-x+y, -x, z'
'x, y, -z+1/2'
'-y, x-y, -z+1/2'
'-x+y, -x, -z+1/2'
'-x, -y, -z'
'y, -x+y, -z'
'x-y, x, -z'
'-x, -y, z-1/2'
'y, -x+y, z-1/2'
'x-y, x, z-1/2'

loop_
_atom_site_aniso_label
_atom_site_aniso_U_11
_atom_site_aniso_U_22
_atom_site_aniso_U_33
_atom_site_aniso_U_12
_atom_site_aniso_U_13
_atom_site_aniso_U_23
Tb1 0.0173(4) 0.0163(4) 0.0186(4) 0.0080(3) -0.0002(2) 0.0000(2)
Tb2 0.0178(6) 0.0178(6) 0.0526(12) 0.0089(3) 0.000 0.000
Ce3 0.0079(4) 0.0081(4) 0.0085(4) 0.0042(3) 0.0005(2) 0.0002(2)
S10 0.008(2) 0.012(2) 0.009(2) 0.006(2) 0.000 0.000
S20 0.010(2) 0.008(2) 0.013(2) 0.006(2) 0.000 0.000
S30 0.145(7) 0.012(3) 0.014(3) 0.036(4) 0.000 0.000
S40 0.0098(15) 0.0134(15) 0.013(2) 0.0079(12) 0.0001(10) 0.0000(11)
S50 0.024(2) 0.012(2) 0.017(2) 0.0136(14) -0.0073(12) -0.0047(11)
S60 0.0120(15) 0.0088(15) 0.012(2) 0.0007(12) 0.0006(11) -0.0004(11)
O1 0.027(5) 0.023(5) 0.048(7) 0.014(5) 0.006(4) 0.008(4)
O2 0.020(5) 0.055(7) 0.022(5) 0.014(5) -0.009(4) -0.021(4)
O3 0.026(5) 0.020(5) 0.022(5) 0.011(4) -0.001(4) 0.012(4)
O4 0.037(6) 0.025(5) 0.018(5) 0.022(5) 0.013(4) 0.008(4)
O5 0.024(5) 0.020(5) 0.024(5) 0.006(4) -0.007(4) 0.008(4)
O6 0.049(6) 0.027(5) 0.018(5) 0.019(5) 0.014(4) 0.006(4)
O7 0.047(7) 0.021(5) 0.038(6) 0.009(5) -0.024(5) -0.002(4)
O11 0.013(6) 0.011(6) 0.024(7) 0.007(5) 0.000 0.000
O12 0.016(7) 0.027(8) 0.037(8) 0.014(6) 0.000 0.000
O13 0.023(5) 0.017(5) 0.020(5) 0.008(4) 0.011(4) -0.002(3)
O21 0.012(7) 0.014(7) 0.074(11) -0.001(6) 0.000 0.000
O22 0.015(6) 0.008(6) 0.028(7) 0.005(5) 0.000 0.000
O23 0.030(6) 0.028(6) 0.035(6) 0.021(5) 0.011(4) 0.018(4)
O31 0.046(14) 0.16(3) 0.041(12) -0.065(15) 0.000 0.000
O32 0.080(16) 0.009(9) 0.18(2) 0.025(10) 0.000 0.000
O33 0.030(6) 0.038(6) 0.021(5) 0.015(5) -0.006(4) -0.008(4)
O41 0.020(5) 0.014(5) 0.024(5) 0.002(4) -0.008(4) 0.004(3)
O42 0.008(4) 0.023(5) 0.020(5) 0.001(4) -0.008(3) 0.006(3)
O43 0.012(4) 0.016(5) 0.019(5) 0.004(4) 0.005(3) 0.001(3)
O44 0.013(5) 0.010(4) 0.031(5) 0.004(4) 0.011(3) -0.004(3)
O51 0.029(6) 0.019(5) 0.031(6) 0.002(4) -0.013(4) 0.015(4)
O52 0.022(5) 0.023(5) 0.022(5) 0.007(4) -0.004(4) 0.007(4)
O53 0.026(5) 0.017(5) 0.021(5) 0.012(4) -0.005(4) -0.004(4)
O54 0.016(5) 0.018(5) 0.027(5) 0.009(4) -0.005(4) -0.003(4)
O61 0.011(4) 0.030(5) 0.026(5) 0.008(4) -0.003(4) -0.012(4)
O62 0.019(5) 0.024(5) 0.020(5) 0.015(4) -0.005(4) -0.003(4)
O63 0.013(5) 0.024(5) 0.019(5) 0.013(4) 0.005(3) 0.009(3)
O64 0.017(5) 0.013(4) 0.021(5) 0.008(4) -0.001(3) 0.005(3)
O1W 0.049(11) 0.047(10) 0.064(11) 0.032(9) 0.000 0.000
O2W 0.060(10) 0.060(10) 0.13(2) 0.030(5) 0.000 0.000
O3W 0.021(7) 0.038(8) 0.189(17) 0.005(6) 0.006(8) 0.023(9)
O5W 0.049(8) 0.032(7) 0.071(8) 0.019(6) -0.007(6) 0.006(5)

loop_
_atom_site_label
_atom_site_occupancy
_atom_site_fract_x
_atom_site_fract_y
_atom_site_fract_z
_atom_site_U_iso_or_equiv
_atom_site_thermal_displace_type
_atom_site_calc_flag
_atom_site_refinement_flags
_atom_site_type_symbol
Tb1 1 .33255(3) .32358(4) .39311(3) .0176(2) Uani d . Tb
Tb2 1 .3333 .6667 .2500 .0294(4) Uani d S Tb
Ce3 1 .01560(4) .34501(4) .35526(3) .0080(2) Uani d . Ce
S10 1 .1218(2) .3040(2) .2500 .0094(8) Uani d S S
S20 1 .5968(2) .0990(2) .7500 .0096(8) Uani d S S
S30 1 .3716(5) .1313(3) .2500 .058(2) Uani d S S
S40 1 .1885(2) .2966(2) .91119(11) .0110(6) Uani d . S
S50 1 .9695(2) .4603(2) .09356(11) .0155(7) Uani d . S
S60 1 .2102(2) .8337(2) .41585(11) .0129(6) Uani d . S
O1 1 .5638(6) .2637(6) .8217(4) .032(2) Uani d . O
O2 1 .3421(5) .4168(6) .4671(3) .034(3) Uani d . O
O3 1 .3274(5) .4089(5) .3201(3) .023(2) Uani d . O
O4 1 .2364(6) .2284(5) .4600(3) .024(2) Uani d . O
O5 1 .4343(5) .3234(5) .4563(3) .025(2) Uani d . O
O6 1 .4277(6) .3184(6) .3269(3) .031(2) Uani d . O
O7 1 .2346(6) .2268(6) .3259(4) .039(3) Uani d . O
O11 1 .1962(7) .3776(7) .2500 .016(2) Uani d S O
O12 1 .1350(7) .2349(8) .2500 .025(3) Uani d S O
O13 1 .0727(5) .2957(5) .2976(3) .021(2) Uani d . O
O21 1 .1861(8) .5508(8) .2500 .036(4) Uani d S O
O22 1 .0597(7) .5502(7) .2500 .017(3) Uani d S O
O23 1 .0722(6) .4511(6) .2973(3) .028(2) Uani d . O
O31 1 -0.2052(12) .2064(17) .2500 .135(14) Uani d S O
O32 1 -0.1248(14) .1622(10) .2500 .087(7) Uani d S O
O33 1 -.0871(6) .2846(6) .2968(3) .030(2) Uani d . O
O41 1 -.0959(5) .1560(5) .4606(3) .022(2) Uani d . O
O42 1 -0.1889(5) .1393(5) .3913(3) .020(2) Uani d . O
O43 1 -.0903(5) .2734(5) .4193(3) .017(2) Uani d . O
O44 1 -.0462(5) .1992(5) .3704(3) .019(2) Uani d . O
O51 1 .5582(6) .4765(5) .4534(3) .031(2) Uani d . O
O52 1 .4575(5) .4567(5) .3887(3) .024(2) Uani d . O
O53 1 .0392(5) .4479(5) .4183(3) .021(2) Uani d . O
O54 1 -.0722(5) .4029(5) .3621(3) .020(2) Uani d . O
O61 1 .2015(5) .4232(5) .4644(3) .023(2) Uani d . O
O62 1 .2101(5) .3365(5) .3989(3) .019(2) Uani d . O
O63 1 .0802(5) .3143(5) .4243(3) .017(2) Uani d . O
O64 1 .1628(5) .4276(5) .3729(3) .017(2) Uani d . O
O1W 1 .5291(10) .4235(10) .2500 .050(4) Uani d S O
O2W 1 .0000 .0000 .1568(11) .082(8) Uani d S O
O3W 1 .1497(7) .0837(8) .9203(7) .087(5) Uani d . O
O4WA .50 .0825(14) .1478(14) .8048(8) .046(6) Uiso d P O
O4WB .50 .1141(17) .1205(18) .8006(10) .066(7) Uiso d P O
O5W 1 .5807(7) .1833(7) .9102(5) .051(3) Uani d . O
O6W .78(5) -0.2386(16) .2775(16) .3971(10) .116(12) Uiso d P O
O7W 1.51(17) .6667 .3333 .981(2) .37(5) Uiso d SP O
O8W .17(3) .047(3) -.026(3) .9702(19) .025(19) Uiso d P O

loop_
_atom_type_symbol
_atom_type_description
_atom_type_scat_dispersion_real
_atom_type_scat_dispersion_imag
_atom_type_scat_source
S S 0.1246 0.1234 'International Tables Vol C Tables 4.2.6.8 and 6.1.1.4'
O O 0.0106 0.0060 'International Tables Vol C Tables 4.2.6.8 and 6.1.1.4'
Ce Ce -0.2486 2.6331 'International Tables Vol C Tables 4.2.6.8 and 6.1.1.4'
Tb Tb -0.1723 4.1537 'International Tables Vol C Tables 4.2.6.8 and 6.1.1.4'
H H 0.0000 0.0000 'International Tables Vol C Tables 4.2.6.8 and 6.1.1.4'

loop_
_geom_angle_atom_site_label_1
_geom_angle_atom_site_label_2
_geom_angle_atom_site_label_3
_geom_angle_site_symmetry_1
_geom_angle_site_symmetry_3
_geom_angle
O52 Tb1 O62 . . 112.0(3)
O52 Tb1 O4 . . 139.6(3)
O62 Tb1 O4 . . 69.2(3)
O52 Tb1 O3 . . 68.2(3)
O62 Tb1 O3 . . 68.4(3)
O4 Tb1 O3 . . 136.4(3)
O52 Tb1 O6 . . 70.4(3)
O62 Tb1 O6 . . 141.4(3)
O4 Tb1 O6 . . 135.2(3)
O3 Tb1 O6 . . 78.2(3)
O52 Tb1 O5 . . 71.4(3)
O62 Tb1 O5 . . 136.9(3)
O4 Tb1 O5 . . 81.5(3)
O3 Tb1 O5 . . 138.9(3)
O6 Tb1 O5 . . 81.5(3)
O52 Tb1 O7 . . 134.7(3)
O62 Tb1 O7 . . 73.8(3)
O4 Tb1 O7 . . 85.4(3)
O3 Tb1 O7 . . 73.8(3)
O6 Tb1 O7 . . 78.8(4)
O5 Tb1 O7 . . 135.9(3)
O52 Tb1 O2 . . 67.5(3)
O62 Tb1 O2 . . 68.0(3)
O4 Tb1 O2 . . 77.0(3)
O3 Tb1 O2 . . 95.9(3)
O6 Tb1 O2 . . 136.5(3)
O5 Tb1 O2 . . 75.2(3)
O7 Tb1 O2 . . 141.5(3)
O52 Tb1 O42 . 3 124.6(3)
O62 Tb1 O42 . 3 123.3(3)
O4 Tb1 O42 . 3 68.5(3)
O3 Tb1 O42 . 3 131.0(3)
O6 Tb1 O42 . 3 66.7(3)
O5 Tb1 O42 . 3 69.1(3)
O7 Tb1 O42 . 3 66.9(3)
O2 Tb1 O42 . 3 133.0(3)
O1 Tb2 O1 8_566 11_565 92.6(5)
O1 Tb2 O1 8_566 9_556 73.5(4)
O1 Tb2 O1 11_565 9_556 139.6(2)
O1 Tb2 O1 8_566 12 139.6(2)
O1 Tb2 O1 11_565 12 73.5(4)
O1 Tb2 O1 9_556 12 92.6(5)
O1 Tb2 O1 8_566 10_665 139.6(2)
O1 Tb2 O1 11_565 10_665 73.5(4)
O1 Tb2 O1 9_556 10_665 139.6(2)
O1 Tb2 O1 12 10_665 73.5(4)
O1 Tb2 O1 8_566 7_666 73.5(4)
O1 Tb2 O1 11_565 7_666 139.6(2)
O1 Tb2 O1 9_556 7_666 73.5(4)
O1 Tb2 O1 12 7_666 139.6(2)
O1 Tb2 O1 10_665 7_666 92.6(5)
O1 Tb2 O21 8_566 . 74.2(3)
O1 Tb2 O21 11_565 . 74.2(3)
O1 Tb2 O21 9_556 . 65.6(3)
O1 Tb2 O21 12 . 65.6(3)
O1 Tb2 O21 10_665 . 133.3(2)
O1 Tb2 O21 7_666 . 133.3(2)
O1 Tb2 O21 8_566 3_565 65.5(3)
O1 Tb2 O21 11_565 3_565 65.5(3)
O1 Tb2 O21 9_556 3_565 133.3(2)
O1 Tb2 O21 12 3_565 133.3(2)
O1 Tb2 O21 10_665 3_565 74.2(3)
O1 Tb2 O21 7_666 3_565 74.2(3)
O21 Tb2 O21 . 3_565 120.006(3)
O1 Tb2 O21 8_566 2_665 133.3(2)
O1 Tb2 O21 11_565 2_665 133.3(2)
O1 Tb2 O21 9_556 2_665 74.2(3)
O1 Tb2 O21 12 2_665 74.2(3)
O1 Tb2 O21 10_665 2_665 65.5(3)
O1 Tb2 O21 7_666 2_665 65.5(3)
O21 Tb2 O21 . 2_665 120.002(2)
O21 Tb2 O21 3_565 2_665 119.992(4)
O33 Ce3 O13 . . 80.9(3)
O33 Ce3 O23 . . 86.3(4)
O13 Ce3 O23 . . 81.0(3)
O33 Ce3 O63 . . 141.4(3)
O13 Ce3 O63 . . 87.5(3)
O23 Ce3 O63 . . 128.1(3)
O33 Ce3 O53 . . 128.0(3)
O13 Ce3 O53 . . 146.2(3)
O23 Ce3 O53 . . 83.7(3)
O63 Ce3 O53 . . 78.6(3)
O33 Ce3 O43 . . 83.4(3)
O13 Ce3 O43 . . 129.3(3)
O23 Ce3 O43 . . 145.5(3)
O63 Ce3 O43 . . 75.9(3)
O53 Ce3 O43 . . 77.1(3)
O33 Ce3 O54 . . 70.1(3)
O13 Ce3 O54 . . 144.2(3)
O23 Ce3 O54 . . 76.8(3)
O63 Ce3 O54 . . 128.3(3)
O53 Ce3 O54 . . 58.0(3)
O43 Ce3 O54 . . 68.7(3)
O33 Ce3 O44 . . 73.8(3)
O13 Ce3 O44 . . 72.0(3)
O23 Ce3 O44 . . 148.4(3)
O63 Ce3 O44 . . 67.6(3)
O53 Ce3 O44 . . 127.9(3)
O43 Ce3 O44 . . 57.3(3)
O54 Ce3 O44 . . 117.1(3)
O33 Ce3 O64 . . 149.4(3)
O13 Ce3 O64 . . 75.8(3)
O23 Ce3 O64 . . 70.7(3)
O63 Ce3 O64 . . 57.4(3)
O53 Ce3 O64 . . 70.7(3)
O43 Ce3 O64 . . 126.9(3)
O54 Ce3 O64 . . 121.2(3)
O44 Ce3 O64 . . 116.3(3)
O33 Ce3 S50 . 4_455 99.1(3)
O13 Ce3 S50 . 4_455 160.1(2)
O23 Ce3 S50 . 4_455 79.2(2)
O63 Ce3 S50 . 4_455 103.8(2)
O53 Ce3 S50 . 4_455 28.9(2)
O43 Ce3 S50 . 4_455 70.1(2)
O54 Ce3 S50 . 4_455 29.0(2)
O44 Ce3 S50 . 4_455 127.3(2)
O64 Ce3 S50 . 4_455 96.3(2)
O33 Ce3 S60 . 2_665 157.6(2)
O13 Ce3 S60 . 2_665 78.8(3)
O23 Ce3 S60 . 2_665 99.7(3)
O63 Ce3 S60 . 2_665 28.5(2)
O53 Ce3 S60 . 2_665 74.3(2)
O43 Ce3 S60 . 2_665 102.4(2)
O54 Ce3 S60 . 2_665 132.3(2)
O44 Ce3 S60 . 2_665 90.9(2)
O64 Ce3 S60 . 2_665 29.0(2)
S50 Ce3 S60 4_455 2_665 103.24(11)
O33 Ce3 S40 . 12 76.0(3)
O13 Ce3 S40 . 12 100.8(2)
O23 Ce3 S40 . 12 161.6(2)
O63 Ce3 S40 . 12 70.2(2)
O53 Ce3 S40 . 12 103.2(2)
O43 Ce3 S40 . 12 28.5(2)
O54 Ce3 S40 . 12 92.3(2)
O44 Ce3 S40 . 12 28.9(2)
O64 Ce3 S40 . 12 127.6(2)
S50 Ce3 S40 4_455 12 98.45(10)
S60 Ce3 S40 2_665 12 98.60(10)
O11 S10 O12 . . 111.0(7)
O11 S10 O13 . 4 111.8(4)
O12 S10 O13 . 4 106.7(5)
O11 S10 O13 . . 111.8(4)
O12 S10 O13 . . 106.7(5)
O13 S10 O13 4 . 108.5(7)
O21 S20 O22 9_656 9_656 112.9(7)
O21 S20 O23 9_656 9_656 109.5(5)
O22 S20 O23 9_656 9_656 107.6(5)
O21 S20 O23 9_656 12_656 109.5(5)
O22 S20 O23 9_656 12_656 107.6(5)
O23 S20 O23 9_656 12_656 109.7(8)
O31 S30 O33 3 6 119.2(8)
O31 S30 O33 3 3 119.2(8)
O33 S30 O33 6 3 109.1(8)
O31 S30 O32 3 3 96.6(19)
O33 S30 O32 6 3 104.8(7)
O33 S30 O32 3 3 104.8(7)
O42 S40 O41 11_556 11_556 111.6(5)
O42 S40 O43 11_556 11_556 110.1(5)
O41 S40 O43 11_556 11_556 110.1(5)
O42 S40 O44 11_556 11_556 111.1(5)
O41 S40 O44 11_556 11_556 111.4(5)
O43 S40 O44 11_556 11_556 102.2(5)
O42 S40 Ce3 11_556 11_556 121.6(4)
O41 S40 Ce3 11_556 11_556 126.8(3)
O43 S40 Ce3 11_556 11_556 50.4(3)
O44 S40 Ce3 11_556 11_556 51.9(3)
O52 S50 O51 6_665 6_665 111.5(5)
O52 S50 O54 6_665 4_655 109.6(5)
O51 S50 O54 6_665 4_655 112.8(6)
O52 S50 O53 6_665 4_655 109.7(5)
O51 S50 O53 6_665 4_655 109.8(5)
O54 S50 O53 4_655 4_655 103.0(5)
O52 S50 Ce3 6_665 4_655 123.6(4)
O51 S50 Ce3 6_665 4_655 124.9(4)
O54 S50 Ce3 4_655 4_655 52.3(3)
O53 S50 Ce3 4_655 4_655 50.7(3)
O62 S60 O61 3_565 3_565 111.1(5)
O62 S60 O63 3_565 3_565 108.8(5)
O61 S60 O63 3_565 3_565 110.6(5)
O62 S60 O64 3_565 3_565 110.8(5)
O61 S60 O64 3_565 3_565 111.8(5)
O63 S60 O64 3_565 3_565 103.6(5)
O62 S60 Ce3 3_565 3_565 118.9(4)
O61 S60 Ce3 3_565 3_565 129.9(4)
O63 S60 Ce3 3_565 3_565 49.9(3)
O64 S60 Ce3 3_565 3_565 53.9(3)
S10 O13 Ce3 . . 151.6(5)
S20 O21 Tb2 8_566 . 165.5(9)
S20 O23 Ce3 8_566 . 165.0(6)
S30 O33 Ce3 2 . 158.9(7)
S40 O42 Tb1 12 2 150.0(5)
S40 O43 Ce3 12 . 101.1(4)
S40 O44 Ce3 12 . 99.3(4)
S50 O52 Tb1 5_655 . 148.5(5)
S50 O53 Ce3 4_455 . 100.3(4)
S50 O54 Ce3 4_455 . 98.7(4)
S60 O62 Tb1 2_665 . 153.0(5)
S60 O63 Ce3 2_665 . 101.6(4)
S60 O64 Ce3 2_665 . 97.1(4)

loop_
_geom_bond_atom_site_label_1
_geom_bond_atom_site_label_2
_geom_bond_site_symmetry_2
_geom_bond_distance
_geom_bond_publ_flag
Tb1 O52 . 2.502(11) yes
Tb1 O62 . 2.507(10) yes
Tb1 O4 . 2.525(9) yes
Tb1 O3 . 2.532(8) yes
Tb1 O6 . 2.544(10) yes
Tb1 O5 . 2.553(9) yes
Tb1 O7 . 2.555(10) yes
Tb1 O2 . 2.562(9) yes
Tb1 O42 3 2.565(10) yes
Tb2 O1 8_566 2.547(10) yes
Tb2 O1 11_565 2.547(10) ?
Tb2 O1 9_556 2.547(10) ?
Tb2 O1 12 2.547(10) ?
Tb2 O1 10_665 2.547(10) ?
Tb2 O1 7_666 2.547(10) ?
Tb2 O21 . 2.598(14) yes
Tb2 O21 3_565 2.598(14) ?
Tb2 O21 2_665 2.598(14) ?
Ce3 O33 . 2.291(9) yes
Ce3 O13 . 2.319(8) yes
Ce3 O23 . 2.320(9) yes
Ce3 O63 . 2.407(8) yes
Ce3 O53 . 2.424(9) yes
Ce3 O43 . 2.446(8) yes
Ce3 O54 . 2.465(10) yes
Ce3 O44 . 2.482(10) yes
Ce3 O64 . 2.513(10) yes
Ce3 S50 4_455 3.080(6) ?
Ce3 S60 2_665 3.085(6) ?
Ce3 S40 12 3.115(6) ?
S10 O11 . 1.431(12) yes
S10 O12 . 1.480(14) yes
S10 O13 4 1.507(8) yes
S10 O13 . 1.507(8) ?
S20 O21 9_656 1.462(14) yes
S20 O22 9_656 1.465(13) yes
S20 O23 9_656 1.486(9) yes
S20 O23 12_656 1.486(9) ?
S30 O31 3 1.24(2) yes
S30 O33 6 1.475(9) yes
S30 O33 3 1.475(9) ?
S30 O32 3 1.58(2) yes
S40 O42 11_556 1.457(9) yes
S40 O41 11_556 1.486(9) yes
S40 O43 11_556 1.513(10) yes
S40 O44 11_556 1.524(8) yes
S40 Ce3 11_556 3.115(6) ?
S50 O52 6_665 1.467(10) yes
S50 O51 6_665 1.487(9) yes
S50 O54 4_655 1.512(9) yes
S50 O53 4_655 1.515(10) yes
S50 Ce3 4_655 3.080(6) ?
S60 O62 3_565 1.470(9) yes
S60 O61 3_565 1.491(9) yes
S60 O63 3_565 1.505(9) yes
S60 O64 3_565 1.505(8) yes
S60 Ce3 3_565 3.085(6) ?
O1 Tb2 7_666 2.547(10) ?
O21 S20 8_566 1.462(14) ?
O22 S20 8_566 1.465(13) ?
O23 S20 8_566 1.486(9) ?
O31 S30 2 1.24(2) ?
O32 S30 2 1.58(2) ?
O33 S30 2 1.475(9) ?
O41 S40 12 1.486(9) ?
O42 S40 12 1.457(9) ?
O42 Tb1 2 2.565(10) ?
O43 S40 12 1.513(9) ?
O44 S40 12 1.524(8) ?
O51 S50 5_655 1.487(9) ?
O52 S50 5_655 1.467(10) ?
O53 S50 4_455 1.515(10) ?
O54 S50 4_455 1.512(9) ?
O61 S60 2_665 1.491(9) ?
O62 S60 2_665 1.470(9) ?
O63 S60 2_665 1.505(9) ?
O64 S60 2_665 1.505(8) ?
Ow4A Ow4B . 0.99(3) ?
